data_4320958
loop_
_publ_author_name
'Massimo Di Vaira'
'Markus P. Ehses'
'Piero Stoppioni'
'Maurizio Peruzzini'

_publ_contact_author
;
  Prof. P. Stoppioni
  Dipartimento di Chimica
  via Maragliano 77
  50144 Firenze
  Italy
;
_publ_contact_author_email stopmora@chim1.unifi.it
_publ_contact_author_fax '++39 055 354845'
_publ_contact_author_phone '++39 055 3216328'
_publ_section_title
;
 Cyclotriphosphorus Complexes: Solid-State Structures and Dynamic Behavior
 of Monoadducts with Carbonyl Fragments
;
_journal_name_full 'Inorganic Chemistry'
_journal_page_first 2199
_journal_page_last 2205
_journal_paper_doi 10.1021/ic991380w
_journal_volume 39
_journal_year 2000
_chemical_formula_sum 'C53 H47 B Co F4 O5 P6 Re'
_chemical_formula_weight 1281.66
_chemical_name_systematic
;
[{1,1,1-tris(diphenylphosphinomethyl)ethane
cobalt}(=B5,h3:1-cyclotriphosphorus)
(rhenium pentacarbonyl)]tetrafluoroborate
;
_space_group_IT_number 14
_symmetry_space_group_name_Hall '-P 2yn'
_symmetry_space_group_name_H-M 'P 1 21/n 1'
_atom_sites_solution_hydrogens geom
_atom_sites_solution_primary direct
_atom_sites_solution_secondary difmap
_audit_creation_method SHELXL
_cell_angle_alpha 90.00
_cell_angle_beta 103.380(10)
_cell_angle_gamma 90.00
_cell_formula_units_Z 4
_cell_length_a 14.754(2)
_cell_length_b 24.886(4)
_cell_length_c 15.182(2)
_cell_measurement_reflns_used 8192
_cell_measurement_temperature 293(2)
_cell_measurement_theta_max 57.5
_cell_measurement_theta_min 3.5
_cell_volume 5423.0(14)
_computing_cell_refinement 'SAINT (Bruker-AXS software'
_computing_data_collection 'SMART (Bruker-AXS software'
_computing_data_reduction 'SAINT (Bruker-AXS software'
_computing_molecular_graphics 'ORTEP (C.K. Johnson)'
_computing_structure_refinement 'SHELXL-93 (Sheldrick, 1993)'
_computing_structure_solution 'SIR92/SIR97 (Giacovazzo et al.)'
_diffrn_ambient_temperature 293(2)
_diffrn_measurement_device 'CCD Bruker-AXS platform'
_diffrn_radiation_monochromator 'Goebel mirrors'
_diffrn_radiation_source 'rotating anode generator'
_diffrn_radiation_type CuK\a
_diffrn_radiation_wavelength 1.54184
_diffrn_reflns_av_R_equivalents 0.0922
_diffrn_reflns_av_sigmaI/netI 0.1015
_diffrn_reflns_limit_h_max 16
_diffrn_reflns_limit_h_min -15
_diffrn_reflns_limit_k_max 21
_diffrn_reflns_limit_k_min -26
_diffrn_reflns_limit_l_max 16
_diffrn_reflns_limit_l_min -14
_diffrn_reflns_number 19188
_diffrn_reflns_theta_max 57.46
_diffrn_reflns_theta_min 3.48
_exptl_absorpt_coefficient_mu 8.87
_exptl_absorpt_correction_T_max 1.000
_exptl_absorpt_correction_T_min 0.409
_exptl_absorpt_correction_type 'empirical, SADABS'
_exptl_crystal_colour orange-red
_exptl_crystal_density_diffrn 1.570
_exptl_crystal_description 'flat needle'
_exptl_crystal_F_000 2552
_exptl_crystal_size_max 0.90
_exptl_crystal_size_mid 0.20
_exptl_crystal_size_min 0.06
_refine_diff_density_max 0.649
_refine_diff_density_min -1.930
_refine_diff_density_rms 0.132
_refine_ls_extinction_method none
_refine_ls_goodness_of_fit_all 0.900
_refine_ls_goodness_of_fit_obs 1.084
_refine_ls_hydrogen_treatment riding
_refine_ls_matrix_type full
_refine_ls_number_parameters 660
_refine_ls_number_reflns 7089
_refine_ls_number_restraints 56
_refine_ls_restrained_S_all 0.900
_refine_ls_restrained_S_obs 1.082
_refine_ls_R_factor_all 0.0704
_refine_ls_R_factor_obs 0.0529
_refine_ls_shift/esd_max -0.001
_refine_ls_shift/esd_mean 0.000
_refine_ls_structure_factor_coef Fsqd
_refine_ls_weighting_details 'w=1/[\s^2^(Fo^2^)+(0.0704P)^2^+0.0000P] where P=(Fo^2^+2Fc^2^)/3'
_refine_ls_weighting_scheme calc
_refine_ls_wR_factor_all 0.1284
_refine_ls_wR_factor_obs 0.1228
_reflns_number_observed 4688
_reflns_number_total 7089
_reflns_observed_criterion >2sigma(I)
_cod_data_source_file ic991380w_1.cif
_cod_data_source_block compound5
_cod_depositor_comments
;
The following automatic conversions were performed:

'_refine_ls_weighting_scheme' value 'calc
w=1/[\s^2^(Fo^2^)+(0.0704P)^2^+0.0000P] where P=(Fo^2^+2Fc^2^)/3' was
changed to 'calc'. New tag '_refine_ls_weighting_details' was
created. The value of the new tag was set to
'w=1/[\s^2^(Fo^2^)+(0.0704P)^2^+0.0000P] where P=(Fo^2^+2Fc^2^)/3'.

Automatic conversion script
Id: cif_fix_values 3143 2015-03-26 13:38:13Z robertas 
;
_cod_original_cell_volume 5423.0(13)
_cod_database_code 4320958

loop_
_symmetry_equiv_pos_as_xyz
'x, y, z'
'-x+1/2, y+1/2, -z+1/2'
'-x, -y, -z'
'x-1/2, -y-1/2, z-1/2'

loop_
_atom_site_aniso_label
_atom_site_aniso_U_11
_atom_site_aniso_U_22
_atom_site_aniso_U_33
_atom_site_aniso_U_23
_atom_site_aniso_U_13
_atom_site_aniso_U_12
Re 0.0444(2) 0.0601(3) 0.0792(3) 0.0057(2) 0.0154(2) 0.0167(2)
Co 0.0242(5) 0.0470(7) 0.0468(8) 0.0002(6) 0.0093(5) 0.0036(4)
P1 0.0270(9) 0.0500(12) 0.0437(12) 0.0000(9) 0.0104(8) 0.0046(7)
P2 0.0311(9) 0.0503(12) 0.0538(13) -0.0059(10) 0.0147(9) 0.0049(8)
P3 0.0335(10) 0.0481(12) 0.069(2) 0.0018(10) 0.0053(9) 0.0009(8)
P4 0.0345(10) 0.0555(13) 0.0643(15) 0.0070(11) 0.0123(9) 0.0129(8)
P5 0.0314(10) 0.076(2) 0.068(2) 0.0118(12) 0.0188(10) 0.0086(9)
P6 0.0374(11) 0.072(2) 0.0582(15) -0.0007(12) -0.0003(9) 0.0051(9)
C71 0.042(5) 0.085(8) 0.113(9) 0.007(7) 0.017(5) 0.014(5)
O1 0.087(5) 0.068(5) 0.116(6) 0.008(4) 0.019(4) 0.033(4)
C72 0.071(6) 0.039(5) 0.089(7) 0.020(5) 0.033(5) 0.025(4)
O2 0.135(7) 0.079(5) 0.096(6) 0.013(4) 0.045(5) 0.021(4)
C73 0.060(6) 0.048(6) 0.165(11) -0.034(6) 0.030(6) 0.020(5)
O3 0.073(5) 0.085(6) 0.242(11) -0.061(6) 0.021(6) 0.002(4)
C74 0.059(7) 0.051(6) 0.178(12) 0.030(7) 0.022(7) 0.015(5)
O4 0.060(5) 0.095(6) 0.255(12) 0.044(6) -0.002(6) -0.001(4)
C75 0.083(7) 0.130(10) 0.123(11) 0.050(9) 0.057(8) 0.069(7)
O5 0.140(8) 0.252(13) 0.114(8) 0.045(8) 0.055(7) 0.113(8)
C1 0.027(4) 0.060(5) 0.045(5) -0.003(4) 0.004(3) 0.006(3)
C2 0.033(4) 0.047(5) 0.067(6) -0.018(4) 0.015(4) 0.006(3)
C3 0.037(4) 0.056(5) 0.066(6) 0.001(4) 0.007(4) 0.006(3)
C4 0.031(4) 0.047(5) 0.057(5) -0.001(4) 0.010(3) 0.014(3)
C5 0.040(4) 0.077(6) 0.087(7) -0.001(5) -0.001(4) 0.025(4)
C11 0.027(4) 0.062(5) 0.048(5) 0.003(4) 0.005(4) 0.000(3)
C12 0.040(5) 0.152(10) 0.052(6) 0.014(6) 0.023(5) 0.005(5)
C13 0.073(7) 0.127(9) 0.062(7) 0.018(6) 0.016(5) 0.026(6)
C14 0.058(7) 0.186(12) 0.077(8) 0.046(8) 0.021(6) -0.020(7)
C15 0.053(7) 0.315(21) 0.096(10) 0.080(11) 0.014(7) -0.039(9)
C16 0.046(6) 0.219(14) 0.078(8) 0.051(8) 0.014(5) -0.019(7)
C21 0.040(4) 0.059(5) 0.047(5) 0.003(4) 0.012(4) 0.005(3)
C22 0.054(5) 0.060(6) 0.093(7) -0.011(5) 0.014(5) -0.006(4)
C23 0.073(7) 0.089(8) 0.114(9) -0.036(7) 0.025(6) -0.031(6)
C24 0.122(10) 0.069(7) 0.097(9) -0.039(6) 0.030(7) 0.000(7)
C25 0.091(8) 0.085(8) 0.091(8) -0.033(6) 0.015(6) 0.027(6)
C26 0.061(6) 0.084(7) 0.069(7) -0.026(5) 0.006(5) 0.016(5)
C31 0.037(4) 0.053(5) 0.056(5) 0.004(4) 0.022(4) -0.003(3)
C32 0.044(5) 0.062(6) 0.143(10) -0.015(6) 0.044(5) 0.003(4)
C33 0.049(5) 0.073(7) 0.146(10) 0.017(6) 0.045(6) 0.002(5)
C34 0.055(6) 0.069(7) 0.100(8) 0.015(6) 0.018(5) -0.018(5)
C35 0.050(6) 0.064(6) 0.143(10) -0.012(6) 0.027(6) -0.003(4)
C36 0.042(4) 0.055(6) 0.091(7) -0.006(5) 0.023(4) -0.005(4)
C41 0.039(4) 0.082(6) 0.043(5) -0.005(4) 0.013(4) -0.008(4)
C42 0.105(8) 0.113(9) 0.055(7) -0.012(6) 0.037(6) 0.030(6)
C43 0.154(12) 0.166(13) 0.067(9) -0.021(8) 0.054(9) 0.053(10)
C44 0.122(10) 0.185(14) 0.048(7) 0.004(8) 0.036(7) -0.003(9)
C45 0.069(6) 0.138(10) 0.062(8) 0.019(7) 0.024(5) -0.005(6)
C46 0.056(5) 0.106(8) 0.051(6) 0.011(5) 0.025(4) 0.012(5)
C51 0.047(5) 0.041(6) 0.099(9) -0.020(5) 0.004(5) 0.000(4)
C52 0.088(7) 0.068(8) 0.129(11) -0.025(7) -0.011(7) 0.004(5)
C53 0.128(12) 0.085(10) 0.179(17) -0.058(12) -0.034(11) 0.023(8)
C54 0.094(9) 0.129(14) 0.171(17) -0.095(12) 0.000(10) 0.007(8)
C55 0.070(7) 0.130(11) 0.104(10) -0.043(9) 0.009(6) -0.010(7)
C56 0.053(5) 0.078(7) 0.078(8) -0.027(6) 0.013(5) -0.008(4)
C61 0.042(5) 0.062(6) 0.084(7) 0.013(5) 0.009(4) -0.004(4)
C62 0.073(7) 0.150(11) 0.137(12) 0.071(9) 0.009(7) -0.026(7)
C63 0.078(9) 0.228(17) 0.198(16) 0.145(14) 0.004(9) -0.035(9)
C64 0.050(7) 0.147(12) 0.249(19) 0.107(13) 0.034(9) -0.005(7)
C65 0.049(6) 0.113(9) 0.155(13) 0.024(9) -0.002(7) -0.016(6)
C66 0.040(5) 0.114(9) 0.127(10) 0.027(7) 0.016(6) -0.008(5)
B 0.046(7) 0.089(11) 0.129(14) 0.004(9) 0.010(8) 0.005(6)
F1A 0.158(26) 0.302(38) 0.054(16) -0.009(17) 0.011(15) -0.046(24)
F2A 0.046(12) 0.462(64) 0.114(23) -0.020(27) -0.008(12) -0.047(22)
F3A 0.207(31) 0.122(22) 0.318(46) 0.026(27) 0.178(32) -0.028(22)
F4A 0.228(36) 0.063(15) 0.232(36) -0.015(17) 0.030(26) 0.000(16)
F1B 0.165(22) 0.181(19) 0.299(33) -0.119(21) -0.136(19) 0.051(16)
F2B 0.224(26) 0.392(35) 0.219(26) -0.037(23) -0.049(19) 0.235(27)
F3B 0.145(14) 0.196(25) 0.248(20) 0.066(17) 0.146(15) 0.073(14)
F4B 0.261(30) 0.304(32) 0.186(22) -0.024(19) 0.088(21) -0.194(27)
C81 0.230(37) 0.545(78) 0.598(90) 0.379(72) 0.275(54) 0.189(43)
C82 0.450(66) 0.281(39) 0.577(70) 0.170(41) 0.421(65) 0.106(42)
C83 0.303(36) 0.139(21) 0.790(84) 0.220(35) 0.382(49) 0.103(22)
C84 0.238(33) 0.164(25) 0.726(87) 0.242(38) 0.211(45) 0.117(24)
C85 0.339(47) 0.153(20) 0.696(78) 0.288(33) 0.360(56) 0.163(27)
C86 0.303(45) 0.249(34) 0.261(32) 0.182(28) 0.020(27) -0.102(30)

loop_
_atom_site_label
_atom_site_type_symbol
_atom_site_fract_x
_atom_site_fract_y
_atom_site_fract_z
_atom_site_U_iso_or_equiv
_atom_site_thermal_displace_type
_atom_site_occupancy
_atom_site_calc_flag
_atom_site_refinement_flags
_atom_site_disorder_group
Re Re 0.76061(2) 0.04617(2) 0.92284(3) 0.0611(2) Uani 1 d . .
Co Co 0.61850(7) 0.21623(4) 0.84683(8) 0.0391(3) Uani 1 d . .
P1 P 0.53178(11) 0.20919(7) 0.70776(13) 0.0399(5) Uani 1 d . .
P2 P 0.49467(12) 0.21398(8) 0.90460(14) 0.0443(5) Uani 1 d . .
P3 P 0.61901(12) 0.30444(8) 0.84659(15) 0.0512(5) Uani 1 d . .
P4 P 0.69802(12) 0.13899(8) 0.88134(15) 0.0513(5) Uani 1 d . .
P5 P 0.76829(13) 0.20066(9) 0.8266(2) 0.0572(6) Uani 1 d . .
P6 P 0.75059(13) 0.20697(9) 0.9623(2) 0.0577(6) Uani 1 d . .
C71 C 0.8211(6) -0.0227(5) 0.9604(7) 0.080(3) Uani 1 d . .
O1 O 0.8553(5) -0.0628(3) 0.9809(5) 0.091(2) Uani 1 d . .
C72 C 0.7279(6) 0.0567(3) 1.0389(8) 0.064(2) Uani 1 d . .
O2 O 0.7092(6) 0.0665(3) 1.1075(6) 0.100(2) Uani 1 d . .
C73 C 0.6403(7) 0.0094(4) 0.8829(9) 0.090(4) Uani 1 d . .
O3 O 0.5714(6) -0.0129(3) 0.8608(7) 0.136(4) Uani 1 d . .
C74 C 0.8842(7) 0.0845(4) 0.9657(9) 0.097(4) Uani 1 d . .
O4 O 0.9512(5) 0.1067(3) 0.9885(8) 0.143(4) Uani 1 d . .
C75 C 0.7851(8) 0.0382(5) 0.8027(10) 0.107(4) Uani 1 d . .
O5 O 0.7861(7) 0.0330(5) 0.7259(7) 0.164(5) Uani 1 d . .
C1 C 0.4202(4) 0.2445(3) 0.7038(5) 0.045(2) Uani 1 d . .
H1A H 0.3958(4) 0.2571(3) 0.6425(5) 0.054 Uiso 1 calc R .
H1B H 0.3760(4) 0.2187(3) 0.7174(5) 0.054 Uiso 1 calc R .
C2 C 0.4222(5) 0.2730(3) 0.8627(5) 0.048(2) Uani 1 d . .
H2A H 0.3581(5) 0.2647(3) 0.8633(5) 0.058 Uiso 1 calc R .
H2B H 0.4418(5) 0.3025(3) 0.9044(5) 0.058 Uiso 1 calc R .
C3 C 0.5119(5) 0.3283(3) 0.7690(6) 0.054(2) Uani 1 d . .
H3A H 0.4984(5) 0.3643(3) 0.7866(6) 0.065 Uiso 1 calc R .
H3B H 0.5223(5) 0.3302(3) 0.7083(6) 0.065 Uiso 1 calc R .
C4 C 0.4253(4) 0.2917(3) 0.7675(5) 0.045(2) Uani 1 d . .
C5 C 0.3381(5) 0.3271(4) 0.7310(6) 0.071(3) Uani 1 d . .
H5A H 0.3428(20) 0.3435(19) 0.6750(21) 0.106 Uiso 1 calc R .
H5B H 0.3342(23) 0.3545(15) 0.7745(18) 0.106 Uiso 1 calc R .
H5C H 0.2832(6) 0.3051(6) 0.7209(38) 0.106 Uiso 1 calc R .
C11 C 0.5688(4) 0.2370(3) 0.6099(5) 0.046(2) Uani 1 d D .
C12 C 0.5064(5) 0.2443(4) 0.5296(5) 0.079(3) Uani 1 d D .
H12 H 0.4444(5) 0.2353(4) 0.5256(5) 0.095 Uiso 1 calc R .
C13 C 0.5307(6) 0.2643(4) 0.4542(6) 0.087(3) Uani 1 d D .
H13 H 0.4859(6) 0.2677(4) 0.4003(6) 0.105 Uiso 1 calc R .
C14 C 0.6188(6) 0.2789(5) 0.4580(7) 0.106(4) Uani 1 d D .
H14 H 0.6373(6) 0.2899(5) 0.4062(7) 0.128 Uiso 1 calc R .
C15 C 0.6805(7) 0.2774(7) 0.5397(7) 0.155(7) Uani 1 d D .
H15 H 0.7403(7) 0.2908(7) 0.5447(7) 0.186 Uiso 1 calc R .
C16 C 0.6571(6) 0.2565(5) 0.6153(7) 0.114(4) Uani 1 d D .
H16 H 0.7010(6) 0.2556(5) 0.6702(7) 0.137 Uiso 1 calc R .
C21 C 0.4976(4) 0.1426(3) 0.6611(5) 0.048(2) Uani 1 d D .
C22 C 0.4076(6) 0.1261(3) 0.6266(6) 0.069(3) Uani 1 d D .
H22 H 0.3586(6) 0.1497(3) 0.6260(6) 0.083 Uiso 1 calc R .
C23 C 0.3889(7) 0.0741(4) 0.5925(7) 0.091(3) Uani 1 d D .
H23 H 0.3275(7) 0.0632(4) 0.5707(7) 0.110 Uiso 1 calc R .
C24 C 0.4591(8) 0.0393(4) 0.5906(8) 0.095(3) Uani 1 d D .
H24 H 0.4461(8) 0.0049(4) 0.5673(8) 0.114 Uiso 1 calc R .
C25 C 0.5484(8) 0.0553(4) 0.6231(7) 0.090(3) Uani 1 d D .
H25 H 0.5968(8) 0.0316(4) 0.6212(7) 0.108 Uiso 1 calc R .
C26 C 0.5688(6) 0.1058(4) 0.6589(6) 0.073(3) Uani 1 d D .
H26 H 0.6306(6) 0.1156(4) 0.6819(6) 0.087 Uiso 1 calc R .
C31 C 0.4138(4) 0.1572(3) 0.8758(5) 0.047(2) Uani 1 d D .
C32 C 0.3212(5) 0.1611(4) 0.8792(7) 0.080(3) Uani 1 d D .
H32 H 0.2982(5) 0.1938(4) 0.8944(7) 0.095 Uiso 1 calc R .
C33 C 0.2620(6) 0.1172(4) 0.8603(8) 0.085(3) Uani 1 d D .
H33 H 0.1993(6) 0.1214(4) 0.8599(8) 0.102 Uiso 1 calc R .
C34 C 0.2934(6) 0.0686(4) 0.8427(7) 0.075(3) Uani 1 d D .
H34 H 0.2542(6) 0.0388(4) 0.8342(7) 0.090 Uiso 1 calc R .
C35 C 0.3847(6) 0.0639(4) 0.8377(8) 0.085(3) Uani 1 d D .
H35 H 0.4067(6) 0.0312(4) 0.8216(8) 0.102 Uiso 1 calc R .
C36 C 0.4447(5) 0.1078(3) 0.8564(6) 0.061(2) Uani 1 d D .
H36 H 0.5071(5) 0.1035(3) 0.8557(6) 0.074 Uiso 1 calc R .
C41 C 0.5054(5) 0.2137(3) 1.0267(5) 0.054(2) Uani 1 d D .
C42 C 0.4548(7) 0.2467(4) 1.0706(6) 0.088(3) Uani 1 d D .
H42 H 0.4133(7) 0.2716(4) 1.0380(6) 0.105 Uiso 1 calc R .
C43 C 0.4664(10) 0.2426(6) 1.1633(8) 0.124(5) Uani 1 d D .
H43 H 0.4324(10) 0.2651(6) 1.1924(8) 0.149 Uiso 1 calc R .
C44 C 0.5268(9) 0.2061(6) 1.2134(8) 0.115(4) Uani 1 d D .
H44 H 0.5327(9) 0.2030(6) 1.2755(8) 0.138 Uiso 1 calc R .
C45 C 0.5776(7) 0.1746(5) 1.1697(7) 0.088(3) Uani 1 d D .
H45 H 0.6207(7) 0.1506(5) 1.2028(7) 0.106 Uiso 1 calc R .
C46 C 0.5663(6) 0.1777(4) 1.0775(6) 0.069(3) Uani 1 d D .
H46 H 0.6004(6) 0.1549(4) 1.0490(6) 0.083 Uiso 1 calc R .
C51 C 0.6210(5) 0.3418(3) 0.9516(7) 0.064(3) Uani 1 d D .
C52 C 0.6039(7) 0.3966(4) 0.9461(9) 0.101(4) Uani 1 d D .
H52 H 0.5901(7) 0.4135(4) 0.8898(9) 0.121 Uiso 1 calc R .
C53 C 0.6072(10) 0.4264(6) 1.0236(12) 0.142(7) Uani 1 d D .
H53 H 0.5944(10) 0.4630(6) 1.0189(12) 0.171 Uiso 1 calc R .
C54 C 0.6288(9) 0.4032(6) 1.1058(12) 0.137(6) Uani 1 d D .
H54 H 0.6307(9) 0.4234(6) 1.1576(12) 0.164 Uiso 1 calc R .
C55 C 0.6479(7) 0.3492(5) 1.1122(8) 0.103(4) Uani 1 d D .
H55 H 0.6646(7) 0.3332(5) 1.1690(8) 0.124 Uiso 1 calc R .
C56 C 0.6427(6) 0.3183(4) 1.0359(7) 0.070(3) Uani 1 d D .
H56 H 0.6539(6) 0.2815(4) 1.0414(7) 0.084 Uiso 1 calc R .
C61 C 0.7159(5) 0.3387(3) 0.8146(6) 0.064(2) Uani 1 d D .
C62 C 0.7124(7) 0.3621(5) 0.7335(9) 0.122(5) Uani 1 d D .
H62 H 0.6565(7) 0.3620(5) 0.6900(9) 0.147 Uiso 1 calc R .
C63 C 0.7908(8) 0.3864(7) 0.7131(11) 0.173(8) Uani 1 d D .
H63 H 0.7870(8) 0.4021(7) 0.6568(11) 0.207 Uiso 1 calc R .
C64 C 0.8726(7) 0.3869(6) 0.7771(11) 0.149(7) Uani 1 d D .
H64 H 0.9248(7) 0.4033(6) 0.7647(11) 0.178 Uiso 1 calc R .
C65 C 0.8780(6) 0.3637(5) 0.8580(9) 0.110(4) Uani 1 d D .
H65 H 0.9341(6) 0.3639(5) 0.9013(9) 0.132 Uiso 1 calc R .
C66 C 0.8004(5) 0.3396(4) 0.8768(8) 0.094(3) Uani 1 d D .
H66 H 0.8052(5) 0.3234(4) 0.9330(8) 0.113 Uiso 1 calc R .
B B 1.0264(5) -0.0080(3) 0.8005(6) 0.090(4) Uani 1 d D .
F1A F 1.0288(18) -0.0120(12) 0.7166(9) 0.173(15) Uani 0.40(3) d PD 1
F2A F 1.1087(10) -0.0162(12) 0.8492(15) 0.211(22) Uani 0.40(3) d PD 1
F3A F 0.9683(17) -0.0421(12) 0.8183(20) 0.197(18) Uani 0.40(3) d PD 1
F4A F 1.0007(23) 0.0400(7) 0.8153(18) 0.178(17) Uani 0.40(3) d PD 1
F1B F 0.9770(15) -0.0243(7) 0.7239(12) 0.246(18) Uani 0.60(3) d PD 2
F2B F 1.0868(15) -0.0444(10) 0.8344(12) 0.295(19) Uani 0.60(3) d PD 2
F3B F 0.9727(12) -0.0007(11) 0.8559(12) 0.180(11) Uani 0.60(3) d PD 2
F4B F 1.0680(19) 0.0363(8) 0.7914(16) 0.244(16) Uani 0.60(3) d PD 2
C81 C 0.6727(11) 0.1155(9) 0.4409(19) 0.428(44) Uani 1 d G .
H81 H 0.6137(11) 0.1301(9) 0.4355(19) 0.514 Uiso 1 calc R .
C82 C 0.7427(21) 0.1260(8) 0.5175(14) 0.387(31) Uani 1 d G .
H82 H 0.7305(33) 0.1476(10) 0.5634(19) 0.464 Uiso 1 calc R .
C83 C 0.8310(16) 0.1042(9) 0.5256(14) 0.369(30) Uani 1 d G .
H83 H 0.8779(23) 0.1112(13) 0.5768(18) 0.443 Uiso 1 calc R .
C84 C 0.8493(11) 0.0719(8) 0.4570(21) 0.360(31) Uani 1 d G .
H84 H 0.9084(15) 0.0573(12) 0.4624(31) 0.431 Uiso 1 calc R .
C85 C 0.7793(21) 0.0614(5) 0.3804(16) 0.357(32) Uani 1 d G .
H85 H 0.7915(33) 0.0398(7) 0.3346(21) 0.428 Uiso 1 calc R .
C86 C 0.6910(16) 0.0832(8) 0.3723(13) 0.278(19) Uani 1 d G .
H86 H 0.6442(23) 0.0762(12) 0.3211(17) 0.334 Uiso 1 calc R .

loop_
_atom_type_symbol
_atom_type_description
_atom_type_scat_dispersion_real
_atom_type_scat_dispersion_imag
_atom_type_scat_source
C C 0.0181 0.0091 'International Tables Vol C Tables 4.2.6.8 and 6.1.1.4'
H H 0.0000 0.0000 'International Tables Vol C Tables 4.2.6.8 and 6.1.1.4'
B B 0.0090 0.0039 'International Tables Vol C Tables 4.2.6.8 and 6.1.1.4'
Co Co -2.3653 3.6143 'International Tables Vol C Tables 4.2.6.8 and 6.1.1.4'
F F 0.0727 0.0534 'International Tables Vol C Tables 4.2.6.8 and 6.1.1.4'
O O 0.0492 0.0322 'International Tables Vol C Tables 4.2.6.8 and 6.1.1.4'
P P 0.2955 0.4335 'International Tables Vol C Tables 4.2.6.8 and 6.1.1.4'
Re Re -5.2083 5.8923 'International Tables Vol C Tables 4.2.6.8 and 6.1.1.4'

loop_
_geom_angle_atom_site_label_1
_geom_angle_atom_site_label_2
_geom_angle_atom_site_label_3
_geom_angle
_geom_angle_site_symmetry_1
_geom_angle_site_symmetry_3
_geom_angle_publ_flag
C72 Re C75 175.9(4) . . ?
C72 Re C71 92.6(4) . . ?
C75 Re C71 90.7(4) . . ?
C72 Re C73 86.9(4) . . ?
C75 Re C73 90.7(5) . . ?
C71 Re C73 90.0(4) . . ?
C72 Re C74 92.3(5) . . ?
C75 Re C74 90.0(5) . . ?
C71 Re C74 90.2(4) . . ?
C73 Re C74 179.2(5) . . ?
C72 Re P4 87.1(2) . . ?
C75 Re P4 89.8(3) . . ?
C71 Re P4 174.4(3) . . ?
C73 Re P4 95.6(3) . . ?
C74 Re P4 84.2(2) . . ?
P3 Co P2 91.69(8) . . ?
P3 Co P1 94.55(8) . . ?
P2 Co P1 91.62(8) . . ?
P3 Co P4 148.54(9) . . ?
P2 Co P4 108.75(8) . . ?
P1 Co P4 108.08(9) . . ?
P3 Co P6 95.65(9) . . ?
P2 Co P6 109.07(9) . . ?
P1 Co P6 156.58(9) . . ?
P4 Co P6 55.63(8) . . ?
P3 Co P5 99.33(8) . . ?
P2 Co P5 161.18(9) . . ?
P1 Co P5 102.57(8) . . ?
P4 Co P5 55.25(8) . . ?
P6 Co P5 54.94(8) . . ?
C21 P1 C11 97.8(3) . . ?
C21 P1 C1 104.7(3) . . ?
C11 P1 C1 102.9(3) . . ?
C21 P1 Co 119.3(2) . . ?
C11 P1 Co 122.0(2) . . ?
C1 P1 Co 107.9(2) . . ?
C41 P2 C31 97.9(3) . . ?
C41 P2 C2 105.1(4) . . ?
C31 P2 C2 103.8(3) . . ?
C41 P2 Co 121.3(2) . . ?
C31 P2 Co 118.6(2) . . ?
C2 P2 Co 108.1(2) . . ?
C61 P3 C3 106.8(4) . . ?
C61 P3 C51 97.9(4) . . ?
C3 P3 C51 103.4(4) . . ?
C61 P3 Co 118.1(3) . . ?
C3 P3 Co 108.7(3) . . ?
C51 P3 Co 120.2(3) . . ?
P5 P4 P6 60.46(11) . . ?
P5 P4 Co 64.37(8) . . ?
P6 P4 Co 63.66(8) . . ?
P5 P4 Re 125.26(9) . . ?
P6 P4 Re 121.46(10) . . ?
Co P4 Re 170.15(9) . . ?
P4 P5 P6 59.84(10) . . ?
P4 P5 Co 60.39(7) . . ?
P6 P5 Co 62.02(8) . . ?
P4 P6 P5 59.70(10) . . ?
P4 P6 Co 60.71(8) . . ?
P5 P6 Co 63.04(8) . . ?
O1 C71 Re 179.0(10) . . ?
O2 C72 Re 175.6(8) . . ?
O3 C73 Re 178.5(10) . . ?
O4 C74 Re 178.4(9) . . ?
O5 C75 Re 170.3(11) . . ?
C4 C1 P1 115.8(5) . . ?
C4 C2 P2 115.3(5) . . ?
C4 C3 P3 113.6(5) . . ?
C1 C4 C2 111.1(6) . . ?
C1 C4 C5 107.3(6) . . ?
C2 C4 C5 107.8(6) . . ?
C1 C4 C3 112.4(6) . . ?
C2 C4 C3 111.5(6) . . ?
C5 C4 C3 106.4(6) . . ?
C12 C11 C16 116.3(7) . . ?
C12 C11 P1 120.7(5) . . ?
C16 C11 P1 122.7(6) . . ?
C11 C12 C13 122.9(8) . . ?
C14 C13 C12 120.2(9) . . ?
C13 C14 C15 118.0(9) . . ?
C14 C15 C16 121.9(9) . . ?
C11 C16 C15 120.1(9) . . ?
C22 C21 C26 117.3(8) . . ?
C22 C21 P1 125.2(6) . . ?
C26 C21 P1 117.5(6) . . ?
C21 C22 C23 120.7(8) . . ?
C24 C23 C22 120.8(9) . . ?
C23 C24 C25 119.3(9) . . ?
C24 C25 C26 121.1(9) . . ?
C25 C26 C21 120.8(8) . . ?
C36 C31 C32 117.0(7) . . ?
C36 C31 P2 120.8(5) . . ?
C32 C31 P2 122.0(6) . . ?
C31 C32 C33 121.1(8) . . ?
C34 C33 C32 121.4(8) . . ?
C33 C34 C35 118.4(8) . . ?
C34 C35 C36 120.5(8) . . ?
C31 C36 C35 121.4(7) . . ?
C46 C41 C42 118.3(8) . . ?
C46 C41 P2 117.7(6) . . ?
C42 C41 P2 124.0(7) . . ?
C43 C42 C41 119.6(9) . . ?
C44 C43 C42 121.8(10) . . ?
C45 C44 C43 118.1(10) . . ?
C44 C45 C46 121.0(10) . . ?
C45 C46 C41 121.2(9) . . ?
C56 C51 C52 118.3(9) . . ?
C56 C51 P3 123.1(6) . . ?
C52 C51 P3 118.6(9) . . ?
C53 C52 C51 120.4(12) . . ?
C54 C53 C52 120.9(13) . . ?
C53 C54 C55 119.2(13) . . ?
C54 C55 C56 121.1(12) . . ?
C51 C56 C55 120.0(10) . . ?
C62 C61 C66 117.1(8) . . ?
C62 C61 P3 125.2(7) . . ?
C66 C61 P3 117.7(7) . . ?
C61 C62 C63 121.8(11) . . ?
C64 C63 C62 119.1(12) . . ?
C65 C64 C63 120.3(10) . . ?
C64 C65 C66 120.0(10) . . ?
C61 C66 C65 121.8(10) . . ?
F3A B F2A 111.3(8) . . ?
F3A B F1A 109.3(8) . . ?
F2A B F1A 108.6(7) . . ?
F3A B F4A 109.9(8) . . ?
F2A B F4A 109.0(8) . . ?
F1A B F4A 108.8(8) . . ?
F4B B F1B 111.0(8) . . ?
F4B B F2B 110.0(8) . . ?
F1B B F2B 109.4(7) . . ?
F4B B F3B 109.2(7) . . ?
F1B B F3B 109.1(7) . . ?
F2B B F3B 108.1(7) . . ?
C82 C81 C86 120.0 . . ?
C81 C82 C83 120.0 . . ?
C84 C83 C82 120.0 . . ?
C83 C84 C85 120.0 . . ?
C86 C85 C84 120.0 . . ?
C85 C86 C81 120.0 . . ?

loop_
_geom_bond_atom_site_label_1
_geom_bond_atom_site_label_2
_geom_bond_distance
_geom_bond_site_symmetry_2
_geom_bond_publ_flag
Re C72 1.948(11) . ?
Re C75 1.950(14) . ?
Re C71 1.955(11) . ?
Re C73 1.965(11) . ?
Re C74 2.028(12) . ?
Re P4 2.513(2) . ?
Co P3 2.195(2) . ?
Co P2 2.203(2) . ?
Co P1 2.208(2) . ?
Co P4 2.250(2) . ?
Co P6 2.312(2) . ?
Co P5 2.333(2) . ?
P1 C21 1.826(8) . ?
P1 C11 1.833(7) . ?
P1 C1 1.855(6) . ?
P2 C41 1.824(8) . ?
P2 C31 1.836(7) . ?
P2 C2 1.841(7) . ?
P3 C61 1.825(8) . ?
P3 C3 1.838(7) . ?
P3 C51 1.839(10) . ?
P4 P5 2.126(3) . ?
P4 P6 2.129(3) . ?
P5 P6 2.143(3) . ?
C71 O1 1.128(10) . ?
C72 O2 1.164(11) . ?
C73 O3 1.138(11) . ?
C74 O4 1.115(11) . ?
C75 O5 1.177(14) . ?
C1 C4 1.512(10) . ?
C2 C4 1.530(10) . ?
C3 C4 1.564(10) . ?
C4 C5 1.551(9) . ?
C11 C12 1.360(8) . ?
C11 C16 1.374(8) . ?
C12 C13 1.369(8) . ?
C13 C14 1.339(8) . ?
C14 C15 1.359(9) . ?
C15 C16 1.375(8) . ?
C21 C22 1.374(9) . ?
C21 C26 1.400(9) . ?
C22 C23 1.398(11) . ?
C23 C24 1.354(12) . ?
C24 C25 1.356(12) . ?
C25 C26 1.375(11) . ?
C31 C36 1.365(9) . ?
C31 C32 1.383(9) . ?
C32 C33 1.388(11) . ?
C33 C34 1.343(10) . ?
C34 C35 1.372(10) . ?
C35 C36 1.394(10) . ?
C41 C46 1.373(10) . ?
C41 C42 1.381(10) . ?
C42 C43 1.381(12) . ?
C43 C44 1.372(13) . ?
C44 C45 1.358(12) . ?
C45 C46 1.373(11) . ?
C51 C56 1.376(11) . ?
C51 C52 1.388(11) . ?
C52 C53 1.382(13) . ?
C53 C54 1.345(14) . ?
C54 C55 1.371(13) . ?
C55 C56 1.378(11) . ?
C61 C62 1.352(11) . ?
C61 C66 1.379(11) . ?
C62 C63 1.402(12) . ?
C63 C64 1.363(14) . ?
C64 C65 1.342(13) . ?
C65 C66 1.381(11) . ?
B F3A 1.279(13) . ?
B F2A 1.283(13) . ?
B F4B 1.284(9) . ?
B F1A 1.286(13) . ?
B F4A 1.287(13) . ?
B F1B 1.287(9) . ?
B F2B 1.292(9) . ?
B F3B 1.294(9) . ?
C81 C82 1.39 . ?
C81 C86 1.39 . ?
C82 C83 1.39 . ?
C83 C84 1.39 . ?
C84 C85 1.39 . ?
C85 C86 1.39 . ?
